data_7039051
loop_
_publ_author_name
'Wang, Dan'
'Li, Shu-Mu'
'Li, Yu-Fei'
'Zheng, Xiang-Jun'
'Jin, Lin-Pei'

_publ_section_title
;
 Hydrogen bond-assisted aggregation-induced emission and application in
 the detection of the Zn(ii) ion.
;
_journal_issue 20
_journal_name_full 'Dalton transactions (Cambridge, England : 2003)'
_journal_page_first 8316
_journal_page_last 8319
_journal_paper_doi 10.1039/c6dt00265j
_journal_volume 45
_journal_year 2016
_chemical_formula_sum 'C12 H11 K N4 O4'
_chemical_formula_weight 314.35
_chemical_name_systematic
; 
 ? 
;
_space_group_IT_number 14
_symmetry_cell_setting monoclinic
_symmetry_space_group_name_Hall '-P 2ybc'
_symmetry_space_group_name_H-M 'P 1 21/c 1'
_atom_sites_solution_hydrogens geom
_atom_sites_solution_primary direct
_atom_sites_solution_secondary difmap
_audit_creation_method SHELXL-97
_cell_angle_alpha 90.00
_cell_angle_beta 98.293(17)
_cell_angle_gamma 90.00
_cell_formula_units_Z 4
_cell_length_a 8.135(8)
_cell_length_b 11.441(12)
_cell_length_c 14.604(15)
_cell_measurement_reflns_used 3258
_cell_measurement_temperature 296(2)
_cell_measurement_theta_max 27.37
_cell_measurement_theta_min 2.27
_cell_volume 1345(2)
_computing_cell_refinement 'Bruker SMART'
_computing_data_collection 'Bruker SMART'
_computing_data_reduction 'Bruker SAINT'
_computing_molecular_graphics 'Bruker SHELXTL'
_computing_publication_material 'Bruker SHELXTL'
_computing_structure_refinement 'SHELXL-97 (Sheldrick, 1997)'
_computing_structure_solution 'SHELXS-97 (Sheldrick, 1990)'
_diffrn_ambient_temperature 296(2)
_diffrn_measured_fraction_theta_full 0.985
_diffrn_measured_fraction_theta_max 0.985
_diffrn_measurement_device_type 'CCD area detector'
_diffrn_measurement_method 'phi and omega scans'
_diffrn_radiation_monochromator graphite
_diffrn_radiation_source 'fine-focus sealed tube'
_diffrn_radiation_type MoK\a
_diffrn_radiation_wavelength 0.71073
_diffrn_reflns_av_R_equivalents 0.0414
_diffrn_reflns_av_sigmaI/netI 0.0438
_diffrn_reflns_limit_h_max 8
_diffrn_reflns_limit_h_min -10
_diffrn_reflns_limit_k_max 14
_diffrn_reflns_limit_k_min -14
_diffrn_reflns_limit_l_max 19
_diffrn_reflns_limit_l_min -19
_diffrn_reflns_number 8717
_diffrn_reflns_theta_full 27.64
_diffrn_reflns_theta_max 27.64
_diffrn_reflns_theta_min 2.27
_exptl_absorpt_coefficient_mu 0.417
_exptl_absorpt_correction_T_max 0.8992
_exptl_absorpt_correction_T_min 0.8409
_exptl_absorpt_correction_type multi-scan
_exptl_absorpt_process_details SADABS
_exptl_crystal_colour yellow
_exptl_crystal_density_diffrn 1.552
_exptl_crystal_density_method 'not measured'
_exptl_crystal_description bulk
_exptl_crystal_F_000 648
_exptl_crystal_size_max 0.43
_exptl_crystal_size_mid 0.40
_exptl_crystal_size_min 0.26
_refine_diff_density_max 0.695
_refine_diff_density_min -0.715
_refine_diff_density_rms 0.104
_refine_ls_extinction_method none
_refine_ls_goodness_of_fit_ref 1.060
_refine_ls_hydrogen_treatment mixed
_refine_ls_matrix_type full
_refine_ls_number_parameters 199
_refine_ls_number_reflns 3098
_refine_ls_number_restraints 0
_refine_ls_restrained_S_all 1.060
_refine_ls_R_factor_all 0.0735
_refine_ls_R_factor_gt 0.0630
_refine_ls_shift/su_max 0.000
_refine_ls_shift/su_mean 0.000
_refine_ls_structure_factor_coef Fsqd
_refine_ls_weighting_details 'calc w=1/[\s^2^(Fo^2^)+(0.1310P)^2^+1.1644P] where P=(Fo^2^+2Fc^2^)/3'
_refine_ls_weighting_scheme calc
_refine_ls_wR_factor_gt 0.1997
_refine_ls_wR_factor_ref 0.2112
_reflns_number_gt 2534
_reflns_number_total 3098
_reflns_threshold_expression >2sigma(I)
_cod_data_source_file c6dt00265j4.cif
_cod_data_source_block 1
_cod_depositor_comments
;
The following automatic conversions were performed:

'_symmetry_cell_setting' value 'Monoclinic' changed to 'monoclinic'
according to
/usr/data/users/saulius/crontab/automatic-downloads/rss-feeds/RSC/lib/dictionaries/cif_core.dic
dictionary named 'cif_core.dic' version 2.4.2 from 2011-04-26.

'_exptl_absorpt_correction_type' value 'Multi-scan' changed to
'multi-scan' according to
/usr/data/users/saulius/crontab/automatic-downloads/rss-feeds/RSC/lib/dictionaries/cif_core.dic
dictionary named 'cif_core.dic' version 2.4.2 from 2011-04-26.

Automatic conversion script
Id: cif_fix_values 4268 2015-11-12 08:31:59Z antanas 

 Adding full bibliography for 7039051--7039052.cif.

2018-11-11
Z value and formula fixed to values more according to usual
chemical conventions.                 miguel
;
_cod_original_formula_sum 'C16 H14.67 K1.33 N5.33 O5.33'
_cod_original_formula_weight 419.13
_cod_original_formula_units_Z 3
_cod_original_sg_symbol_H-M P2(1)/c
_cod_database_code 7039051

loop_
_symmetry_equiv_pos_as_xyz
'x, y, z'
'-x, y+1/2, -z+1/2'
'-x, -y, -z'
'x, -y-1/2, z-1/2'

loop_
_atom_site_label
_atom_site_type_symbol
_atom_site_fract_x
_atom_site_fract_y
_atom_site_fract_z
_atom_site_U_iso_or_equiv
_atom_site_adp_type
_atom_site_occupancy
_atom_site_symmetry_multiplicity
_atom_site_calc_flag
_atom_site_refinement_flags
C5 C 1.1961(4) 0.5992(3) 0.1174(2) 0.0327(6) Uani 1 1 d .
C7 C 0.5623(3) 0.7951(2) 0.14972(17) 0.0240(5) Uani 1 1 d .
C8 C 1.0280(3) 0.7631(2) 0.06748(16) 0.0239(5) Uani 1 1 d .
C9 C 0.6385(3) 0.7948(2) 0.24826(18) 0.0285(6) Uani 1 1 d .
C11 C 0.9270(3) 0.8172(3) -0.01555(18) 0.0290(6) Uani 1 1 d .
C13 C 1.0465(3) 0.8078(2) 0.15762(17) 0.0264(5) Uani 1 1 d .
C15 C 0.4518(3) 0.8811(2) 0.1082(2) 0.0290(6) Uani 1 1 d .
C17 C 0.4462(4) 0.7790(3) -0.0368(2) 0.0373(7) Uani 1 1 d .
H17 H 0.4080 0.7729 -0.0998 0.045 Uiso 1 1 calc R
C18 C 1.2149(4) 0.6393(3) 0.2082(2) 0.0362(6) Uani 1 1 d .
H18 H 1.2767 0.5965 0.2552 0.043 Uiso 1 1 calc R
C19 C 0.5522(4) 0.6954(3) 0.00662(19) 0.0327(6) Uani 1 1 d .
C20 C 0.3977(4) 0.8702(3) 0.0123(2) 0.0353(6) Uani 1 1 d .
H20 H 0.3274 0.9267 -0.0177 0.042 Uiso 1 1 calc R
C2A C 1.1422(3) 0.7417(3) 0.22767(18) 0.0324(6) Uani 1 1 d .
H2A H 1.1558 0.7687 0.2884 0.039 Uiso 1 1 calc R
K1 K 0.80255(10) 0.48007(6) 0.11594(5) 0.0440(3) Uani 1 1 d .
N1 N 0.6065(3) 0.70644(19) 0.09672(15) 0.0262(5) Uani 1 1 d .
N2 N 1.1054(3) 0.66149(19) 0.05213(15) 0.0275(5) Uani 1 1 d .
N4 N 0.4002(4) 0.9714(2) 0.1554(2) 0.0425(7) Uani 1 1 d .
H4A H 0.4346 0.9786 0.2136 0.051 Uiso 1 1 calc R
H4B H 0.3326 1.0220 0.1274 0.051 Uiso 1 1 calc R
N1A N 0.9762(3) 0.9097(2) 0.17901(18) 0.0403(6) Uani 1 1 d .
H1A1 H 0.9174 0.9497 0.1364 0.048 Uiso 1 1 calc R
H1A2 H 0.9903 0.9344 0.2352 0.048 Uiso 1 1 calc R
O1 O 0.8453(3) 0.9051(2) -0.00691(15) 0.0428(6) Uani 1 1 d .
O2 O 0.9353(3) 0.7610(3) -0.08963(15) 0.0550(7) Uani 1 1 d .
O3 O 0.7345(3) 0.70614(18) 0.27016(14) 0.0389(5) Uani 1 1 d .
H3 H 0.8025 0.7225 0.3154 0.058 Uiso 1 1 calc R
O4 O 0.6072(3) 0.8738(2) 0.29962(15) 0.0433(6) Uani 1 1 d .
H1AA H 1.248(5) 0.534(4) 0.104(3) 0.044(10) Uiso 1 1 d .
H3AA H 0.582(4) 0.636(3) -0.022(3) 0.038(9) Uiso 1 1 d .

loop_
_atom_site_aniso_label
_atom_site_aniso_U_11
_atom_site_aniso_U_22
_atom_site_aniso_U_33
_atom_site_aniso_U_23
_atom_site_aniso_U_13
_atom_site_aniso_U_12
C5 0.0387(15) 0.0273(13) 0.0312(13) 0.0013(11) 0.0021(11) 0.0073(11)
C7 0.0266(12) 0.0227(11) 0.0229(12) -0.0011(9) 0.0042(9) -0.0023(9)
C8 0.0226(11) 0.0274(12) 0.0211(11) -0.0001(9) 0.0009(9) 0.0010(9)
C9 0.0333(13) 0.0290(13) 0.0230(12) -0.0002(10) 0.0036(10) -0.0071(10)
C11 0.0254(12) 0.0370(14) 0.0227(12) 0.0011(10) -0.0030(9) 0.0006(10)
C13 0.0241(12) 0.0307(13) 0.0237(12) -0.0013(10) 0.0011(9) 0.0017(10)
C15 0.0268(12) 0.0243(12) 0.0365(14) 0.0013(10) 0.0067(10) -0.0009(10)
C17 0.0372(15) 0.0449(16) 0.0276(13) 0.0018(12) -0.0033(11) 0.0020(12)
C18 0.0406(15) 0.0373(15) 0.0287(14) 0.0049(11) -0.0018(11) 0.0044(12)
C19 0.0365(14) 0.0373(15) 0.0232(12) -0.0045(11) 0.0003(11) 0.0057(12)
C20 0.0308(14) 0.0370(15) 0.0363(15) 0.0081(12) -0.0014(11) 0.0057(11)
C2A 0.0353(14) 0.0399(15) 0.0208(12) -0.0005(10) 0.0004(10) 0.0037(11)
K1 0.0607(5) 0.0340(4) 0.0362(4) -0.0016(3) 0.0034(3) 0.0115(3)
N1 0.0293(11) 0.0248(10) 0.0241(10) -0.0015(8) 0.0028(8) 0.0021(8)
N2 0.0308(11) 0.0275(11) 0.0237(11) -0.0009(8) 0.0016(9) 0.0020(8)
N4 0.0491(16) 0.0307(13) 0.0483(16) -0.0044(11) 0.0088(12) 0.0120(11)
N1A 0.0483(15) 0.0399(14) 0.0309(12) -0.0104(10) -0.0008(11) 0.0156(11)
O1 0.0456(12) 0.0400(12) 0.0383(11) -0.0005(9) -0.0098(9) 0.0157(10)
O2 0.0646(16) 0.0718(17) 0.0238(10) -0.0076(11) -0.0102(10) 0.0343(13)
O3 0.0528(13) 0.0340(11) 0.0250(10) -0.0016(8) -0.0102(9) -0.0001(9)
O4 0.0564(14) 0.0449(12) 0.0290(10) -0.0135(9) 0.0073(10) -0.0009(10)

loop_
_atom_type_symbol
_atom_type_description
_atom_type_scat_dispersion_real
_atom_type_scat_dispersion_imag
_atom_type_scat_source
C C 0.0033 0.0016 'International Tables Vol C Tables 4.2.6.8 and 6.1.1.4'
H H 0.0000 0.0000 'International Tables Vol C Tables 4.2.6.8 and 6.1.1.4'
N N 0.0061 0.0033 'International Tables Vol C Tables 4.2.6.8 and 6.1.1.4'
O O 0.0106 0.0060 'International Tables Vol C Tables 4.2.6.8 and 6.1.1.4'
K K 0.2009 0.2494 'International Tables Vol C Tables 4.2.6.8 and 6.1.1.4'

loop_
_geom_angle_atom_site_label_1
_geom_angle_atom_site_label_2
_geom_angle_atom_site_label_3
_geom_angle
_geom_angle_site_symmetry_1
_geom_angle_site_symmetry_3
N2 C5 C18 118.8(3) . .
N2 C5 K1 61.49(16) . 3_765
C18 C5 K1 172.2(2) . 3_765
N2 C5 H1AA 122(3) . .
C18 C5 H1AA 119(3) . .
K1 C5 H1AA 61(3) 3_765 .
N1 C7 C15 118.8(2) . .
N1 C7 C9 116.4(2) . .
C15 C7 C9 124.8(2) . .
N2 C8 C13 118.6(2) . .
N2 C8 C11 115.7(2) . .
C13 C8 C11 125.6(2) . .
O4 C9 O3 126.8(3) . .
O4 C9 C7 119.9(3) . .
O3 C9 C7 113.2(2) . .
O1 C11 O2 127.0(3) . .
O1 C11 C8 120.0(2) . .
O2 C11 C8 113.0(2) . .
N1A C13 C8 122.7(2) . .
N1A C13 C2A 120.0(2) . .
C8 C13 C2A 117.3(2) . .
N4 C15 C7 122.9(3) . .
N4 C15 C20 120.1(3) . .
C7 C15 C20 117.0(2) . .
C20 C17 C19 120.0(3) . .
C20 C17 H17 120.0 . .
C19 C17 H17 120.0 . .
C2A C18 C5 119.5(3) . .
C2A C18 H18 120.2 . .
C5 C18 H18 120.2 . .
N1 C19 C17 119.0(3) . .
N1 C19 H3AA 119(3) . .
C17 C19 H3AA 122(3) . .
C17 C20 C15 121.3(3) . .
C17 C20 H20 119.4 . .
C15 C20 H20 119.4 . .
C18 C2A C13 121.4(3) . .
C18 C2A H2A 119.3 . .
C13 C2A H2A 119.3 . .
N1 K1 N2 123.57(7) . 3_765
N1 K1 N1A 119.59(7) . 2_745
N2 K1 N1A 114.70(9) 3_765 2_745
N1 K1 N2 81.25(9) . .
N2 K1 N2 80.68(8) 3_765 .
N1A K1 N2 94.20(8) 2_745 .
N1 K1 C5 101.83(7) . 3_765
N2 K1 C5 21.93(6) 3_765 3_765
N1A K1 C5 136.31(9) 2_745 3_765
N2 K1 C5 78.00(7) . 3_765
N1 K1 K1 103.86(6) . 3_765
N2 K1 K1 42.79(6) 3_765 3_765
N1A K1 K1 108.09(9) 2_745 3_765
N2 K1 K1 37.90(5) . 3_765
C5 K1 K1 43.90(6) 3_765 3_765
N1 K1 H3AA 36.3(7) . .
N2 K1 H3AA 88.2(7) 3_765 .
N1A K1 H3AA 155.7(7) 2_745 .
N2 K1 H3AA 81.1(7) . .
C5 K1 H3AA 66.3(7) 3_765 .
K1 K1 H3AA 82.8(7) 3_765 .
C19 N1 C7 123.9(2) . .
C19 N1 K1 96.06(17) . .
C7 N1 K1 139.92(17) . .
C5 N2 C8 124.4(2) . .
C5 N2 K1 96.58(18) . 3_765
C8 N2 K1 138.13(16) . 3_765
C5 N2 K1 80.08(18) . .
C8 N2 K1 95.99(16) . .
K1 N2 K1 99.32(8) 3_765 .
C15 N4 H4A 120.0 . .
C15 N4 H4B 120.0 . .
H4A N4 H4B 120.0 . .
C13 N1A K1 102.83(17) . 2_755
C13 N1A H1A1 120.0 . .
K1 N1A H1A1 133.4 2_755 .
C13 N1A H1A2 120.0 . .
K1 N1A H1A2 24.5 2_755 .
H1A1 N1A H1A2 120.0 . .
C9 O3 H3 109.5 . .

loop_
_geom_bond_atom_site_label_1
_geom_bond_atom_site_label_2
_geom_bond_distance
_geom_bond_site_symmetry_2
C5 N2 1.326(4) .
C5 C18 1.390(4) .
C5 K1 3.528(4) 3_765
C5 H1AA 0.90(4) .
C7 N1 1.355(3) .
C7 C15 1.410(4) .
C7 C9 1.482(4) .
C8 N2 1.356(3) .
C8 C13 1.400(4) .
C8 C11 1.497(4) .
C9 O4 1.224(4) .
C9 O3 1.292(4) .
C11 O1 1.222(4) .
C11 O2 1.269(4) .
C13 N1A 1.354(4) .
C13 C2A 1.412(4) .
C15 N4 1.342(4) .
C15 C20 1.411(4) .
C17 C20 1.357(4) .
C17 C19 1.379(4) .
C17 H17 0.9300 .
C18 C2A 1.361(4) .
C18 H18 0.9300 .
C19 N1 1.332(4) .
C19 H3AA 0.85(4) .
C20 H20 0.9300 .
C2A H2A 0.9300 .
K1 N1 3.033(3) .
K1 N2 3.121(3) 3_765
K1 N1A 3.362(4) 2_745
K1 N2 3.451(3) .
K1 C5 3.528(4) 3_765
K1 K1 5.013(4) 3_765
K1 H3AA 3.07(4) .
N2 K1 3.121(3) 3_765
N4 H4A 0.8600 .
N4 H4B 0.8600 .
N1A K1 3.362(4) 2_755
N1A H1A1 0.8600 .
N1A H1A2 0.8600 .
O3 H3 0.8200 .

loop_
_geom_torsion_atom_site_label_1
_geom_torsion_atom_site_label_2
_geom_torsion_atom_site_label_3
_geom_torsion_atom_site_label_4
_geom_torsion
_geom_torsion_site_symmetry_1
_geom_torsion_site_symmetry_4
N1 C7 C9 O4 178.3(2) . .
C15 C7 C9 O4 -0.4(4) . .
N1 C7 C9 O3 -1.9(3) . .
C15 C7 C9 O3 179.4(2) . .
N2 C8 C11 O1 175.7(3) . .
C13 C8 C11 O1 -3.6(4) . .
N2 C8 C11 O2 -2.8(4) . .
C13 C8 C11 O2 177.9(3) . .
N2 C8 C13 N1A 178.8(3) . .
C11 C8 C13 N1A -1.9(4) . .
N2 C8 C13 C2A -1.6(4) . .
C11 C8 C13 C2A 177.7(2) . .
N1 C7 C15 N4 179.4(2) . .
C9 C7 C15 N4 -1.9(4) . .
N1 C7 C15 C20 -1.7(4) . .
C9 C7 C15 C20 177.0(2) . .
N2 C5 C18 C2A -0.9(5) . .
K1 C5 C18 C2A 88.8(15) 3_765 .
C20 C17 C19 N1 -0.5(5) . .
C19 C17 C20 C15 -0.8(5) . .
N4 C15 C20 C17 -179.1(3) . .
C7 C15 C20 C17 1.9(4) . .
C5 C18 C2A C13 0.6(5) . .
N1A C13 C2A C18 -179.7(3) . .
C8 C13 C2A C18 0.6(4) . .
C17 C19 N1 C7 0.8(4) . .
C17 C19 N1 K1 177.3(3) . .
C15 C7 N1 C19 0.4(4) . .
C9 C7 N1 C19 -178.4(3) . .
C15 C7 N1 K1 -174.33(18) . .
C9 C7 N1 K1 6.9(4) . .
N2 K1 N1 C19 14.7(2) 3_765 .
N1A K1 N1 C19 177.19(17) 2_745 .
N2 K1 N1 C19 87.32(18) . .
C5 K1 N1 C19 11.63(19) 3_765 .
K1 K1 N1 C19 56.67(18) 3_765 .
N2 K1 N1 C7 -169.7(2) 3_765 .
N1A K1 N1 C7 -7.2(3) 2_745 .
N2 K1 N1 C7 -97.1(3) . .
C5 K1 N1 C7 -172.8(2) 3_765 .
K1 K1 N1 C7 -127.8(3) 3_765 .
C18 C5 N2 C8 -0.1(4) . .
K1 C5 N2 C8 -171.2(3) 3_765 .
C18 C5 N2 K1 171.1(3) . 3_765
C18 C5 N2 K1 -90.6(3) . .
K1 C5 N2 K1 98.35(8) 3_765 .
C13 C8 N2 C5 1.4(4) . .
C11 C8 N2 C5 -178.0(3) . .
C13 C8 N2 K1 -165.42(18) . 3_765
C11 C8 N2 K1 15.2(4) . 3_765
C13 C8 N2 K1 83.4(2) . .
C11 C8 N2 K1 -95.9(2) . .
N1 K1 N2 C5 138.57(17) . .
N2 K1 N2 C5 -95.12(18) 3_765 .
N1A K1 N2 C5 19.25(17) 2_745 .
C5 K1 N2 C5 -117.27(16) 3_765 .
K1 K1 N2 C5 -95.12(18) 3_765 .
N1 K1 N2 C8 14.58(14) . .
N2 K1 N2 C8 140.90(17) 3_765 .
N1A K1 N2 C8 -104.73(15) 2_745 .
C5 K1 N2 C8 118.75(15) 3_765 .
K1 K1 N2 C8 140.90(17) 3_765 .
N1 K1 N2 K1 -126.31(8) . 3_765
N2 K1 N2 K1 0.0 3_765 3_765
N1A K1 N2 K1 114.37(9) 2_745 3_765
C5 K1 N2 K1 -22.15(6) 3_765 3_765
C8 C13 N1A K1 -161.1(2) . 2_755
C2A C13 N1A K1 19.3(3) . 2_755
